data_7247043
loop_
_publ_author_name
'Biskup, David'
'Bergmann, Tom'
'Schnakenburg, Gregor'
'Gomila, Rosa M.'
'Frontera, Antonio'
'Streubel, Rainer'

_publ_section_title
;
 Synthesis of a 1-aza-2-phospha-acenaphthene complex profiting from
 coordination enabled chloromethane elimination
;
_journal_issue 31
_journal_name_full 'RSC Advances'
_journal_page_first 21313
_journal_page_last 21317
_journal_paper_doi 10.1039/D3RA04352E
_journal_volume 13
_journal_year 2023
_chemical_absolute_configuration ad
_chemical_formula_moiety 'C12 H12 Cl2 N P'
_chemical_formula_sum 'C12 H12 Cl2 N P'
_chemical_formula_weight 272.10
_chemical_name_systematic TB-017
_space_group_crystal_system orthorhombic
_space_group_IT_number 19
_space_group_name_Hall 'P 2ac 2ab'
_space_group_name_H-M_alt 'P 21 21 21'
_atom_sites_solution_hydrogens geom
_atom_sites_solution_primary dual
_audit_creation_date 2021-07-06
_audit_creation_method
;
Olex2 1.2
(compiled 2018.05.29 svn.r3508 for OlexSys, GUI svn.r5506)
;
_audit_update_record
;
2023-03-20 deposited with the CCDC.	2023-07-10 downloaded from the CCDC.
;
_cell_angle_alpha 90
_cell_angle_beta 90
_cell_angle_gamma 90
_cell_formula_units_Z 4
_cell_length_a 9.5389(6)
_cell_length_b 9.7198(5)
_cell_length_c 13.2575(6)
_cell_measurement_reflns_used 6235
_cell_measurement_temperature 123
_cell_measurement_theta_max 29.48
_cell_measurement_theta_min 2.99
_cell_volume 1229.19(11)
_computing_molecular_graphics 'Olex2 (Dolomanov et al., 2009)'
_computing_publication_material 'Olex2 (Dolomanov et al., 2009)'
_computing_structure_refinement 'XL (Sheldrick, 2008)'
_computing_structure_solution 'XT (Sheldrick, 2015)'
_diffrn_ambient_temperature 123(2)
_diffrn_detector 'image plate (34 cm diameter)'
_diffrn_detector_area_resol_mean 6.67
_diffrn_detector_type STOE
_diffrn_measured_fraction_theta_full 0.986
_diffrn_measured_fraction_theta_max 0.988
_diffrn_measurement_device '2-circle goniometer'
_diffrn_measurement_device_type 'STOE IPDS-2T'
_diffrn_measurement_method 'rotation method'
_diffrn_radiation_collimation '0.5 mm diameter, monocapillary'
_diffrn_radiation_monochromator 'plane graphite'
_diffrn_radiation_polarisn_norm 0
_diffrn_radiation_type MoK\a
_diffrn_radiation_wavelength 0.71073
_diffrn_reflns_av_R_equivalents 0.0141
_diffrn_reflns_av_unetI/netI 0.0252
_diffrn_reflns_Laue_measured_fraction_full 0.986
_diffrn_reflns_Laue_measured_fraction_max 0.988
_diffrn_reflns_limit_h_max 12
_diffrn_reflns_limit_h_min -8
_diffrn_reflns_limit_k_max 12
_diffrn_reflns_limit_k_min -11
_diffrn_reflns_limit_l_max 17
_diffrn_reflns_limit_l_min -15
_diffrn_reflns_number 4445
_diffrn_reflns_point_group_measured_fraction_full 0.986
_diffrn_reflns_point_group_measured_fraction_max 0.988
_diffrn_reflns_theta_full 25.242
_diffrn_reflns_theta_max 27.997
_diffrn_reflns_theta_min 2.992
_diffrn_source 'sealed X-ray tube, 12 x 0.4 mm long-fine focus'
_diffrn_source_current 40
_diffrn_source_power 2.00
_diffrn_source_voltage 50
_exptl_absorpt_coefficient_mu 0.628
_exptl_absorpt_correction_T_max 0.9803
_exptl_absorpt_correction_T_min 0.9052
_exptl_absorpt_correction_type integration
_exptl_crystal_colour 'clear colourless'
_exptl_crystal_colour_lustre clear
_exptl_crystal_colour_primary colourless
_exptl_crystal_density_diffrn 1.470
_exptl_crystal_description block
_exptl_crystal_F_000 560
_exptl_crystal_size_max 0.31
_exptl_crystal_size_mid 0.29
_exptl_crystal_size_min 0.25
_refine_diff_density_max 0.218
_refine_diff_density_min -0.184
_refine_diff_density_rms 0.036
_refine_ls_abs_structure_details
;
 Flack x determined using 1057 quotients [(I+)-(I-)]/[(I+)+(I-)]
 (Parsons, Flack and Wagner, Acta Cryst. B69 (2013) 249-259).
;
_refine_ls_abs_structure_Flack -0.04(2)
_refine_ls_extinction_method none
_refine_ls_goodness_of_fit_ref 0.958
_refine_ls_hydrogen_treatment constr
_refine_ls_matrix_type full
_refine_ls_number_parameters 147
_refine_ls_number_reflns 2932
_refine_ls_number_restraints 0
_refine_ls_restrained_S_all 0.958
_refine_ls_R_factor_all 0.0255
_refine_ls_R_factor_gt 0.0209
_refine_ls_shift/su_max 0.000
_refine_ls_shift/su_mean 0.000
_refine_ls_structure_factor_coef Fsqd
_refine_ls_weighting_details 'w=1/[\s^2^(Fo^2^)+(0.0297P)^2^] where P=(Fo^2^+2Fc^2^)/3'
_refine_ls_weighting_scheme calc
_refine_ls_wR_factor_gt 0.0463
_refine_ls_wR_factor_ref 0.0470
_reflns_Friedel_coverage 0.733
_reflns_Friedel_fraction_full 0.985
_reflns_Friedel_fraction_max 0.986
_reflns_number_gt 2640
_reflns_number_total 2932
_reflns_threshold_expression 'I > 2\s(I)'
_cod_data_source_file d3ra04352e2.cif
_cod_data_source_block 1
_cod_database_code 7247043
_shelx_shelxl_version_number 2017/1
_shelx_space_group_comment
;
The symmetry employed for this shelxl refinement is uniquely defined
by the following loop, which should always be used as a source of
symmetry information in preference to the above space-group names.
They are only intended as comments.
;
_shelx_estimated_absorpt_t_max 0.859
_shelx_estimated_absorpt_t_min 0.829
_olex2_refinement_description
;
1. Fixed Uiso
 At 1.2 times of:
  All C(H) groups
 At 1.5 times of:
  All C(H,H,H) groups
2.a Aromatic/amide H refined with riding coordinates:
 C4(H4), C5(H5), C6(H6), C8(H8), C9(H9), C10(H10)
2.b Idealised Me refined as rotating group:
 C11(H11A,H11B,H11C), C12(H12A,H12B,H12C)
;
_olex2_submission_special_instructions 'No special instructions were received'

loop_
_space_group_symop_operation_xyz
'x, y, z'
'-x+1/2, -y, z+1/2'
'-x, y+1/2, -z+1/2'
'x+1/2, -y+1/2, -z'

loop_
_atom_site_label
_atom_site_type_symbol
_atom_site_fract_x
_atom_site_fract_y
_atom_site_fract_z
_atom_site_U_iso_or_equiv
_atom_site_adp_type
_atom_site_occupancy
_atom_site_site_symmetry_order
_atom_site_calc_flag
_atom_site_refinement_flags_posn
_atom_site_refinement_flags_adp
_atom_site_refinement_flags_occupancy
_atom_site_disorder_assembly
_atom_site_disorder_group
Cl1 Cl 0.21107(5) 0.18108(5) 0.67391(4) 0.02856(12) Uani 1 1 d . . . . .
Cl2 Cl 0.45645(6) 0.32742(6) 0.78515(4) 0.03285(13) Uani 1 1 d . . . . .
P P 0.42572(5) 0.20905(5) 0.64503(4) 0.02036(11) Uani 1 1 d . . . . .
N N 0.39470(16) 0.08963(15) 0.49445(13) 0.0195(3) Uani 1 1 d . . . . .
C1 C 0.41237(19) 0.35816(18) 0.55914(13) 0.0181(4) Uani 1 1 d . . . . .
C2 C 0.38265(17) 0.3309(2) 0.45490(13) 0.0174(3) Uani 1 1 d . . . . .
C3 C 0.3678(2) 0.44060(18) 0.38497(15) 0.0195(4) Uani 1 1 d . . . . .
C4 C 0.3870(2) 0.57692(19) 0.41944(16) 0.0236(4) Uani 1 1 d . . . . .
H4 H 0.377474 0.651658 0.373771 0.028 Uiso 1 1 calc R . . . .
C5 C 0.4190(2) 0.60151(18) 0.51805(16) 0.0251(4) Uani 1 1 d . . . . .
H5 H 0.433464 0.693532 0.539844 0.030 Uiso 1 1 calc R . . . .
C6 C 0.4312(2) 0.49338(18) 0.58832(15) 0.0223(4) Uani 1 1 d . . . . .
H6 H 0.452748 0.513723 0.656684 0.027 Uiso 1 1 calc R . . . .
C7 C 0.36508(19) 0.19454(18) 0.42002(14) 0.0194(4) Uani 1 1 d . . . . .
C8 C 0.3316(2) 0.1674(2) 0.32174(16) 0.0265(4) Uani 1 1 d . . . . .
H8 H 0.319821 0.075089 0.299757 0.032 Uiso 1 1 calc R . . . .
C9 C 0.3145(2) 0.2773(2) 0.25292(16) 0.0289(4) Uani 1 1 d . . . . .
H9 H 0.290007 0.258679 0.184829 0.035 Uiso 1 1 calc R . . . .
C10 C 0.3330(2) 0.4099(2) 0.28371(16) 0.0230(4) Uani 1 1 d . . . . .
H10 H 0.322324 0.482725 0.236520 0.028 Uiso 1 1 calc R . . . .
C11 C 0.5380(2) 0.0336(2) 0.48078(16) 0.0247(4) Uani 1 1 d . . . . .
H11A H 0.542268 -0.018740 0.417672 0.037 Uiso 1 1 calc GR . . . .
H11B H 0.560976 -0.027047 0.537476 0.037 Uiso 1 1 calc GR . . . .
H11C H 0.605495 0.109528 0.478154 0.037 Uiso 1 1 calc GR . . . .
C12 C 0.2915(2) -0.0234(2) 0.49667(18) 0.0286(5) Uani 1 1 d . . . . .
H12A H 0.196563 0.015037 0.497622 0.043 Uiso 1 1 calc GR . . . .
H12B H 0.306296 -0.079263 0.557269 0.043 Uiso 1 1 calc GR . . . .
H12C H 0.303236 -0.080974 0.436584 0.043 Uiso 1 1 calc GR . . . .

loop_
_atom_site_aniso_label
_atom_site_aniso_U_11
_atom_site_aniso_U_22
_atom_site_aniso_U_33
_atom_site_aniso_U_23
_atom_site_aniso_U_13
_atom_site_aniso_U_12
Cl1 0.0260(2) 0.0297(2) 0.0300(3) 0.0076(2) 0.00876(18) 0.0023(2)
Cl2 0.0457(3) 0.0343(3) 0.0185(2) -0.0033(2) -0.0073(2) 0.0130(2)
P 0.0220(2) 0.0212(2) 0.0179(2) 0.00219(18) -0.00084(19) 0.00469(17)
N 0.0190(8) 0.0168(7) 0.0226(9) 0.0012(6) -0.0007(6) -0.0007(6)
C1 0.0166(8) 0.0191(8) 0.0185(9) 0.0012(6) 0.0002(7) 0.0018(7)
C2 0.0152(8) 0.0194(8) 0.0176(8) 0.0006(7) 0.0002(6) 0.0014(7)
C3 0.0168(9) 0.0208(9) 0.0208(10) 0.0021(7) 0.0017(7) 0.0022(7)
C4 0.0257(10) 0.0186(8) 0.0264(10) 0.0058(8) 0.0011(8) 0.0028(7)
C5 0.0283(11) 0.0171(8) 0.0301(11) -0.0034(8) 0.0003(9) 0.0021(8)
C6 0.0227(9) 0.0237(9) 0.0205(10) -0.0038(7) -0.0013(8) 0.0014(8)
C7 0.0188(8) 0.0195(9) 0.0198(9) 0.0012(7) -0.0009(7) 0.0012(7)
C8 0.0320(10) 0.0216(9) 0.0258(10) -0.0036(9) -0.0067(8) 0.0001(8)
C9 0.0353(11) 0.0341(11) 0.0172(10) -0.0011(8) -0.0068(8) 0.0021(9)
C10 0.0255(10) 0.0255(9) 0.0179(9) 0.0061(8) -0.0011(8) 0.0028(8)
C11 0.0240(10) 0.0244(9) 0.0257(10) 0.0025(8) 0.0023(8) 0.0060(8)
C12 0.0287(11) 0.0208(9) 0.0364(13) 0.0041(8) -0.0025(10) -0.0075(8)

loop_
_atom_type_symbol
_atom_type_description
_atom_type_scat_dispersion_real
_atom_type_scat_dispersion_imag
_atom_type_scat_source
C C 0.0033 0.0016 'International Tables Vol C Tables 4.2.6.8 and 6.1.1.4'
H H 0.0000 0.0000 'International Tables Vol C Tables 4.2.6.8 and 6.1.1.4'
Cl Cl 0.1484 0.1585 'International Tables Vol C Tables 4.2.6.8 and 6.1.1.4'
N N 0.0061 0.0033 'International Tables Vol C Tables 4.2.6.8 and 6.1.1.4'
P P 0.1023 0.0942 'International Tables Vol C Tables 4.2.6.8 and 6.1.1.4'

loop_
_geom_angle_atom_site_label_1
_geom_angle_atom_site_label_2
_geom_angle_atom_site_label_3
_geom_angle
_geom_angle_site_symmetry_1
_geom_angle_site_symmetry_3
_geom_angle_publ_flag
Cl1 P Cl2 92.49(3) . . ?
C1 P Cl1 98.43(6) . . ?
C1 P Cl2 96.84(6) . . ?
C7 N C11 110.83(15) . . ?
C7 N C12 114.09(15) . . ?
C12 N C11 110.12(15) . . ?
C2 C1 P 117.51(13) . . ?
C6 C1 P 124.37(14) . . ?
C6 C1 C2 118.11(17) . . ?
C3 C2 C1 120.61(17) . . ?
C7 C2 C1 120.78(17) . . ?
C7 C2 C3 118.60(16) . . ?
C4 C3 C2 118.70(17) . . ?
C4 C3 C10 122.32(17) . . ?
C10 C3 C2 118.98(17) . . ?
C3 C4 H4 119.9 . . ?
C5 C4 C3 120.21(17) . . ?
C5 C4 H4 119.9 . . ?
C4 C5 H5 119.3 . . ?
C4 C5 C6 121.44(17) . . ?
C6 C5 H5 119.3 . . ?
C1 C6 C5 120.89(17) . . ?
C1 C6 H6 119.6 . . ?
C5 C6 H6 119.6 . . ?
C2 C7 N 114.48(16) . . ?
C8 C7 N 124.03(17) . . ?
C8 C7 C2 121.36(17) . . ?
C7 C8 H8 120.1 . . ?
C7 C8 C9 119.72(19) . . ?
C9 C8 H8 120.1 . . ?
C8 C9 H9 119.8 . . ?
C10 C9 C8 120.41(19) . . ?
C10 C9 H9 119.8 . . ?
C3 C10 H10 119.5 . . ?
C9 C10 C3 120.91(19) . . ?
C9 C10 H10 119.5 . . ?
N C11 H11A 109.5 . . ?
N C11 H11B 109.5 . . ?
N C11 H11C 109.5 . . ?
H11A C11 H11B 109.5 . . ?
H11A C11 H11C 109.5 . . ?
H11B C11 H11C 109.5 . . ?
N C12 H12A 109.5 . . ?
N C12 H12B 109.5 . . ?
N C12 H12C 109.5 . . ?
H12A C12 H12B 109.5 . . ?
H12A C12 H12C 109.5 . . ?
H12B C12 H12C 109.5 . . ?

loop_
_geom_bond_atom_site_label_1
_geom_bond_atom_site_label_2
_geom_bond_distance
_geom_bond_site_symmetry_2
_geom_bond_publ_flag
Cl1 P 2.1007(7) . ?
Cl2 P 2.2046(7) . ?
P C1 1.8475(18) . ?
N C7 1.447(2) . ?
N C11 1.483(2) . ?
N C12 1.475(2) . ?
C1 C2 1.435(2) . ?
C1 C6 1.382(2) . ?
C2 C3 1.420(3) . ?
C2 C7 1.413(3) . ?
C3 C4 1.413(3) . ?
C3 C10 1.415(3) . ?
C4 H4 0.9500 . ?
C4 C5 1.364(3) . ?
C5 H5 0.9500 . ?
C5 C6 1.409(3) . ?
C6 H6 0.9500 . ?
C7 C8 1.367(3) . ?
C8 H8 0.9500 . ?
C8 C9 1.415(3) . ?
C9 H9 0.9500 . ?
C9 C10 1.363(3) . ?
C10 H10 0.9500 . ?
C11 H11A 0.9800 . ?
C11 H11B 0.9800 . ?
C11 H11C 0.9800 . ?
C12 H12A 0.9800 . ?
C12 H12B 0.9800 . ?
C12 H12C 0.9800 . ?
